data_1506019
loop_
_publ_author_name
'Pan, Li'
'Zhou, Ping'
'Zhang, Xiaofeng'
'Peng, Shulin'
'Ding, Lisheng'
'Qiu, Samuel X.'

_publ_section_title
;
 Skeleton-rearranged pentacyclic diterpenoids possessing a cyclobutane
 ring from Euphorbia wallichii.
;
_journal_issue 13
_journal_name_full 'Organic letters'
_journal_page_first 2775
_journal_page_last 2778
_journal_paper_doi 10.1021/ol0608552
_journal_volume 8
_journal_year 2006
_chemical_formula_sum 'C20 H28 O3'
_chemical_formula_weight 316.42
_chemical_name_systematic
; 
 ? 
;
_space_group_IT_number 19
_symmetry_cell_setting orthorhombic
_symmetry_space_group_name_Hall 'P 2ac 2ab'
_symmetry_space_group_name_H-M 'P 21 21 21'
_atom_sites_solution_hydrogens geom
_atom_sites_solution_primary direct
_atom_sites_solution_secondary difmap
_audit_creation_method SHELXL-97
_cell_angle_alpha 90.00
_cell_angle_beta 90.00
_cell_angle_gamma 90.00
_cell_formula_units_Z 8
_cell_length_a 9.697(2)
_cell_length_b 11.333(3)
_cell_length_c 31.449(9)
_cell_measurement_reflns_used 33
_cell_measurement_temperature 296(2)
_cell_measurement_theta_max 14.52
_cell_measurement_theta_min 3.70
_cell_volume 3456.1(15)
_computing_cell_refinement 'Siemens XSCANS'
_computing_data_collection 'Siemens XSCANS'
_computing_data_reduction 'Siemens SHELXTL'
_computing_molecular_graphics 'Siemens SHELXTL'
_computing_publication_material 'Siemens SHELXTL'
_computing_structure_refinement 'SHELXL-97 (Sheldrick, 1997)'
_computing_structure_solution 'SHELXS-97 (Sheldrick, 1990)'
_diffrn_ambient_temperature 296(2)
_diffrn_measured_fraction_theta_full 1.000
_diffrn_measured_fraction_theta_max 1.000
_diffrn_measurement_device_type 'Siemens P4'
_diffrn_measurement_method '\w scans'
_diffrn_radiation_monochromator graphite
_diffrn_radiation_source 'normal-focus sealed tube'
_diffrn_radiation_type MoK\a
_diffrn_radiation_wavelength 0.71073
_diffrn_reflns_av_R_equivalents 0.0132
_diffrn_reflns_av_sigmaI/netI 0.0716
_diffrn_reflns_limit_h_max 12
_diffrn_reflns_limit_h_min 0
_diffrn_reflns_limit_k_max 14
_diffrn_reflns_limit_k_min 0
_diffrn_reflns_limit_l_max 40
_diffrn_reflns_limit_l_min -1
_diffrn_reflns_number 4587
_diffrn_reflns_theta_full 27.00
_diffrn_reflns_theta_max 27.00
_diffrn_reflns_theta_min 1.29
_diffrn_standards_decay_% 1.41
_diffrn_standards_interval_count 97
_diffrn_standards_number 3
_exptl_absorpt_coefficient_mu 0.080
_exptl_absorpt_correction_type none
_exptl_crystal_density_diffrn 1.216
_exptl_crystal_density_method 'not measured'
_exptl_crystal_F_000 1376
_exptl_crystal_size_max 0.58
_exptl_crystal_size_mid 0.44
_exptl_crystal_size_min 0.36
_refine_diff_density_max 0.270
_refine_diff_density_min -0.161
_refine_diff_density_rms 0.036
_refine_ls_abs_structure_details 'Flack H D (1983), Acta Cryst. A39, 876-881'
_refine_ls_abs_structure_Flack 0(10)
_refine_ls_extinction_coef 0.0027(4)
_refine_ls_extinction_expression Fc^*^=kFc[1+0.001xFc^2^\l^3^/sin(2\q)]^-1/4^
_refine_ls_extinction_method SHELXL
_refine_ls_goodness_of_fit_ref 0.901
_refine_ls_hydrogen_treatment mixed
_refine_ls_matrix_type full
_refine_ls_number_parameters 450
_refine_ls_number_reflns 4260
_refine_ls_number_restraints 6
_refine_ls_restrained_S_all 0.901
_refine_ls_R_factor_all 0.0983
_refine_ls_R_factor_gt 0.0498
_refine_ls_shift/su_max 0.001
_refine_ls_shift/su_mean 0.000
_refine_ls_structure_factor_coef Fsqd
_refine_ls_weighting_details 'calc w=1/[\s^2^(Fo^2^)+(0.0495P)^2^+0.0000P] where P=(Fo^2^+2Fc^2^)/3'
_refine_ls_weighting_scheme calc
_refine_ls_wR_factor_gt 0.0981
_refine_ls_wR_factor_ref 0.1099
_reflns_number_gt 2334
_reflns_number_total 4260
_reflns_threshold_expression >2sigma(I)
_cod_data_source_file ol0608552si20060410_022703.cif
_cod_data_source_block y2050
_cod_depositor_comments
;
The following automatic conversions were performed:

'_symmetry_cell_setting' value 'Orthorhombic' changed to
'orthorhombic' according to
/home/saulius/struct/CIF-dictionaries/cif_core.dic dictionary named
'cif_core.dic' version 2.4.1 from 2010-06-29.

Automatic conversion script
Id: cif_fix_values 1715 2011-07-08 13:25:40Z adriana 
;
_cod_original_cell_volume 3456.2(14)
_cod_original_sg_symbol_H-M P2(1)2(1)2(1)
_cod_database_code 1506019

loop_
_symmetry_equiv_pos_as_xyz
'x, y, z'
'-x+1/2, -y, z+1/2'
'-x, y+1/2, -z+1/2'
'x+1/2, -y+1/2, -z'

loop_
_atom_site_label
_atom_site_type_symbol
_atom_site_fract_x
_atom_site_fract_y
_atom_site_fract_z
_atom_site_U_iso_or_equiv
_atom_site_adp_type
_atom_site_occupancy
_atom_site_symmetry_multiplicity
_atom_site_calc_flag
_atom_site_refinement_flags
_atom_site_disorder_assembly
_atom_site_disorder_group
O1 O 0.5770(3) 0.0318(5) 0.74824(12) 0.151(2) Uani 1 1 d . . .
O2 O -0.3735(3) -0.0230(3) 0.60298(10) 0.0694(9) Uani 1 1 d D . .
H2O H -0.439(3) -0.029(4) 0.5862(10) 0.091(17) Uiso 1 1 d D . .
O3 O -0.3624(3) 0.1604(2) 0.57880(8) 0.0641(8) Uani 1 1 d . . .
C1 C 0.3404(3) 0.1176(4) 0.66919(10) 0.0552(11) Uani 1 1 d . . .
H1A H 0.3426 0.0356 0.6605 0.066 Uiso 1 1 calc R . .
H1B H 0.3401 0.1658 0.6437 0.066 Uiso 1 1 calc R . .
C2 C 0.4705(4) 0.1450(5) 0.69492(13) 0.0755(15) Uani 1 1 d . . .
H2A H 0.5510 0.1226 0.6785 0.091 Uiso 1 1 calc R . .
H2B H 0.4754 0.2293 0.7001 0.091 Uiso 1 1 calc R . .
C3 C 0.4723(4) 0.0811(5) 0.73647(14) 0.0754(15) Uani 1 1 d . . .
C4 C 0.3466(4) 0.0858(4) 0.76438(11) 0.0479(10) Uani 1 1 d . . .
C5 C 0.2154(3) 0.0678(3) 0.73603(10) 0.0397(9) Uani 1 1 d . . .
H5 H 0.2224 -0.0141 0.7263 0.048 Uiso 1 1 calc R . .
C6 C 0.0810(3) 0.0717(4) 0.76040(10) 0.0532(11) Uani 1 1 d . . .
H6A H 0.0583 0.1528 0.7673 0.064 Uiso 1 1 calc R . .
H6B H 0.0906 0.0283 0.7868 0.064 Uiso 1 1 calc R . .
C7 C -0.0343(4) 0.0179(4) 0.73398(11) 0.0506(10) Uani 1 1 d . . .
H7A H -0.1195 0.0218 0.7501 0.061 Uiso 1 1 calc R . .
H7B H -0.0136 -0.0646 0.7290 0.061 Uiso 1 1 calc R . .
C8 C -0.0555(3) 0.0793(3) 0.69117(10) 0.0359(8) Uani 1 1 d . . .
C9 C 0.0842(3) 0.0896(3) 0.66820(9) 0.0346(8) Uani 1 1 d . . .
H9 H 0.1108 0.0080 0.6620 0.041 Uiso 1 1 calc R . .
C10 C 0.2074(3) 0.1407(3) 0.69426(10) 0.0353(8) Uani 1 1 d . . .
C11 C 0.0632(4) 0.1473(4) 0.62404(11) 0.0511(10) Uani 1 1 d . . .
H11A H 0.1207 0.2172 0.6222 0.061 Uiso 1 1 calc R . .
H11B H 0.0939 0.0927 0.6023 0.061 Uiso 1 1 calc R . .
C12 C -0.0848(4) 0.1817(3) 0.61504(11) 0.0431(9) Uani 1 1 d . . .
H12 H -0.1004 0.2194 0.5874 0.052 Uiso 1 1 calc R . .
C13 C -0.1777(4) 0.2203(3) 0.64925(11) 0.0441(9) Uani 1 1 d . . .
H13 H -0.2451 0.2829 0.6438 0.053 Uiso 1 1 calc R . .
C14 C -0.1293(3) 0.1971(3) 0.69433(11) 0.0467(9) Uani 1 1 d . . .
H14A H -0.2069 0.1924 0.7137 0.056 Uiso 1 1 calc R . .
H14B H -0.0671 0.2586 0.7039 0.056 Uiso 1 1 calc R . .
C15 C -0.1537(3) 0.0086(3) 0.66220(10) 0.0434(9) Uani 1 1 d . . .
H15A H -0.1062 -0.0570 0.6489 0.052 Uiso 1 1 calc R . .
H15B H -0.2321 -0.0212 0.6781 0.052 Uiso 1 1 calc R . .
C16 C -0.1984(3) 0.0986(3) 0.62955(10) 0.0389(8) Uani 1 1 d . . .
C17 C -0.3172(4) 0.0789(3) 0.60188(11) 0.0434(9) Uani 1 1 d . . .
C18 C 0.3558(5) -0.0147(4) 0.79688(13) 0.0835(15) Uani 1 1 d . . .
H18A H 0.3449 -0.0890 0.7826 0.100 Uiso 1 1 calc R . .
H18B H 0.2842 -0.0056 0.8177 0.100 Uiso 1 1 calc R . .
H18C H 0.4441 -0.0124 0.8107 0.100 Uiso 1 1 calc R . .
C19 C 0.3486(5) 0.2023(4) 0.78898(13) 0.0817(14) Uani 1 1 d . . .
H19A H 0.4232 0.2015 0.8090 0.098 Uiso 1 1 calc R . .
H19B H 0.2629 0.2118 0.8039 0.098 Uiso 1 1 calc R . .
H19C H 0.3608 0.2666 0.7695 0.098 Uiso 1 1 calc R . .
C20 C 0.1925(4) 0.2742(3) 0.70209(12) 0.0552(11) Uani 1 1 d . . .
H20A H 0.2823 0.3087 0.7054 0.066 Uiso 1 1 calc R . .
H20B H 0.1395 0.2872 0.7274 0.066 Uiso 1 1 calc R . .
H20C H 0.1466 0.3099 0.6783 0.066 Uiso 1 1 calc R . .
O2' O 0.9018(3) 0.3605(2) 0.46015(10) 0.0641(8) Uani 1 1 d D B .
H2'O H 0.976(3) 0.355(6) 0.4475(17) 0.16(3) Uiso 1 1 d D . .
O3' O 0.9063(3) 0.5512(2) 0.44635(8) 0.0637(8) Uani 1 1 d . B .
C1' C 0.1976(3) 0.5119(4) 0.53063(12) 0.0653(12) Uani 1 1 d D . .
H1'A H 0.1993 0.5697 0.5079 0.078 Uiso 1 1 calc R A 1
H1'B H 0.1974 0.4343 0.5176 0.078 Uiso 1 1 calc R A 1
C4' C 0.1914(4) 0.6523(3) 0.61255(11) 0.0507(10) Uani 1 1 d . . .
C5' C 0.3186(3) 0.6425(3) 0.58214(10) 0.0368(8) Uani 1 1 d . B .
H5' H 0.3041 0.7036 0.5606 0.044 Uiso 1 1 calc R . .
C6' C 0.4545(4) 0.6746(3) 0.60338(11) 0.0439(9) Uani 1 1 d . . .
H6'A H 0.4798 0.6132 0.6234 0.053 Uiso 1 1 calc R B .
H6'B H 0.4435 0.7477 0.6191 0.053 Uiso 1 1 calc R . .
C7' C 0.5691(4) 0.6892(3) 0.57060(12) 0.0494(10) Uani 1 1 d . B .
H7'A H 0.6545 0.7084 0.5851 0.059 Uiso 1 1 calc R . .
H7'B H 0.5465 0.7545 0.5519 0.059 Uiso 1 1 calc R . .
C8' C 0.5903(3) 0.5776(3) 0.54389(10) 0.0332(8) Uani 1 1 d . . .
C9' C 0.4520(3) 0.5370(3) 0.52541(10) 0.0361(8) Uani 1 1 d . B .
H9' H 0.4247 0.6003 0.5059 0.043 Uiso 1 1 calc R . .
C10' C 0.3289(3) 0.5251(3) 0.55685(10) 0.0365(8) Uani 1 1 d . B .
C11' C 0.4742(3) 0.4280(3) 0.49640(11) 0.0506(10) Uani 1 1 d . . .
H11C H 0.4180 0.3635 0.5069 0.061 Uiso 1 1 calc R B .
H11D H 0.4427 0.4470 0.4679 0.061 Uiso 1 1 calc R . .
C12' C 0.6218(3) 0.3879(3) 0.49412(10) 0.0419(9) Uani 1 1 d . B .
H12' H 0.6379 0.3183 0.4763 0.050 Uiso 1 1 calc R . .
C13' C 0.7158(4) 0.4001(3) 0.53065(10) 0.0427(9) Uani 1 1 d . . .
H13' H 0.7837 0.3380 0.5363 0.051 Uiso 1 1 calc R B .
C14' C 0.6665(4) 0.4772(3) 0.56688(10) 0.0453(9) Uani 1 1 d . B .
H14C H 0.7435 0.5073 0.5833 0.054 Uiso 1 1 calc R . .
H14D H 0.6049 0.4342 0.5856 0.054 Uiso 1 1 calc R . .
C15' C 0.6882(3) 0.6015(3) 0.50612(10) 0.0422(9) Uani 1 1 d . B .
H15C H 0.6400 0.6410 0.4831 0.051 Uiso 1 1 calc R . .
H15D H 0.7658 0.6497 0.5149 0.051 Uiso 1 1 calc R . .
C16' C 0.7355(3) 0.4805(3) 0.49265(10) 0.0380(8) Uani 1 1 d . B .
C17' C 0.8536(3) 0.4650(3) 0.46478(10) 0.0404(8) Uani 1 1 d . . .
C18' C 0.1531(6) 0.7811(4) 0.61875(17) 0.135(3) Uani 1 1 d . B .
H18D H 0.1401 0.8177 0.5915 0.163 Uiso 1 1 calc R . .
H18E H 0.2258 0.8207 0.6338 0.163 Uiso 1 1 calc R . .
H18F H 0.0692 0.7863 0.6349 0.163 Uiso 1 1 calc R . .
C19' C 0.2150(6) 0.6039(4) 0.65694(14) 0.107(2) Uani 1 1 d . B .
H19D H 0.2387 0.5218 0.6552 0.128 Uiso 0.50 1 calc PR . .
H19E H 0.1324 0.6129 0.6735 0.128 Uiso 0.50 1 calc PR . .
H19F H 0.2889 0.6464 0.6703 0.128 Uiso 0.50 1 calc PR . .
H19G H 0.2013 0.6656 0.6774 0.128 Uiso 0.50 1 calc PR . .
H19H H 0.3076 0.5745 0.6592 0.128 Uiso 0.50 1 calc PR . .
H19I H 0.1511 0.5410 0.6623 0.128 Uiso 0.50 1 calc PR . .
C20' C 0.3427(4) 0.4179(3) 0.58666(12) 0.0579(11) Uani 1 1 d . . .
H20D H 0.2536 0.3975 0.5978 0.069 Uiso 1 1 calc R B .
H20E H 0.4037 0.4371 0.6097 0.069 Uiso 1 1 calc R . .
H20F H 0.3794 0.3522 0.5711 0.069 Uiso 1 1 calc R . .
O1' O -0.0087(6) 0.5267(8) 0.62541(19) 0.145(4) Uani 0.582(6) 1 d P B 1
C2' C 0.0644(7) 0.5271(15) 0.5555(3) 0.097(2) Uani 0.582(6) 1 d PD B 1
H2'A H 0.0086 0.5858 0.5411 0.116 Uiso 0.582(6) 1 calc PR B 1
H2'B H 0.0143 0.4531 0.5545 0.116 Uiso 0.582(6) 1 calc PR B 1
C3' C 0.0775(9) 0.5623(12) 0.6004(3) 0.073(3) Uani 0.582(6) 1 d PD B 1
O1" O -0.0387(10) 0.6920(10) 0.5862(4) 0.146(4) Uani 0.418(6) 1 d P B 2
C2" C 0.0658(11) 0.5286(16) 0.5561(6) 0.097(2) Uani 0.42 1 d PD B 2
H2"A H -0.0120 0.5288 0.5367 0.116 Uiso 0.418(6) 1 calc PR B 2
H2"B H 0.0547 0.4620 0.5752 0.116 Uiso 0.418(6) 1 calc PR B 2
C3" C 0.0636(12) 0.6382(13) 0.5812(5) 0.070(4) Uani 0.418(6) 1 d PD B 2

loop_
_atom_site_aniso_label
_atom_site_aniso_U_11
_atom_site_aniso_U_22
_atom_site_aniso_U_33
_atom_site_aniso_U_23
_atom_site_aniso_U_13
_atom_site_aniso_U_12
O1 0.062(2) 0.273(6) 0.119(3) 0.047(4) -0.002(2) 0.045(3)
O2 0.067(2) 0.0485(17) 0.093(2) 0.0066(17) -0.0451(18) -0.0160(16)
O3 0.0648(19) 0.0507(16) 0.0767(18) 0.0205(15) -0.0356(16) -0.0103(15)
C1 0.034(2) 0.090(3) 0.041(2) -0.002(2) 0.0000(18) -0.006(2)
C2 0.038(2) 0.131(5) 0.057(3) 0.002(3) -0.004(2) -0.013(3)
C3 0.034(2) 0.125(5) 0.067(3) 0.012(3) -0.015(2) -0.007(3)
C4 0.043(2) 0.055(2) 0.046(2) 0.004(2) -0.0110(19) -0.001(2)
C5 0.039(2) 0.044(2) 0.0359(19) 0.0009(18) -0.0016(17) -0.0053(18)
C6 0.039(2) 0.087(3) 0.0333(18) 0.017(2) -0.0003(18) 0.002(2)
C7 0.039(2) 0.065(3) 0.048(2) 0.018(2) 0.0014(18) -0.004(2)
C8 0.0297(17) 0.046(2) 0.0316(17) 0.0060(17) 0.0036(15) -0.0002(17)
C9 0.0304(18) 0.0402(19) 0.0331(17) -0.0012(16) 0.0020(15) -0.0042(17)
C10 0.0286(18) 0.043(2) 0.0339(18) 0.0023(17) 0.0028(15) -0.0036(16)
C11 0.043(2) 0.074(3) 0.037(2) 0.006(2) -0.0003(18) -0.012(2)
C12 0.046(2) 0.047(2) 0.0368(19) 0.0090(18) -0.0074(17) -0.0101(19)
C13 0.046(2) 0.034(2) 0.052(2) -0.0018(17) -0.0141(19) 0.0039(18)
C14 0.038(2) 0.060(2) 0.042(2) -0.0092(19) -0.0046(18) 0.0060(19)
C15 0.037(2) 0.040(2) 0.053(2) 0.0051(18) -0.0061(19) -0.0045(17)
C16 0.0359(19) 0.039(2) 0.042(2) 0.0029(17) -0.0084(17) -0.0012(17)
C17 0.039(2) 0.044(2) 0.047(2) -0.0060(19) -0.0075(18) -0.0066(19)
C18 0.085(3) 0.085(3) 0.080(3) 0.026(3) -0.041(3) -0.007(3)
C19 0.094(4) 0.083(3) 0.068(3) -0.012(3) -0.032(3) -0.005(3)
C20 0.065(3) 0.043(2) 0.058(2) 0.0016(19) -0.013(2) -0.012(2)
O2' 0.0644(19) 0.0361(15) 0.092(2) 0.0025(15) 0.0446(18) 0.0090(15)
O3' 0.0669(18) 0.0388(15) 0.0854(19) 0.0125(14) 0.0389(17) 0.0012(15)
C1' 0.034(2) 0.097(3) 0.065(3) -0.026(3) 0.000(2) -0.010(2)
C4' 0.044(2) 0.063(3) 0.046(2) -0.010(2) 0.0101(19) 0.010(2)
C5' 0.045(2) 0.0318(18) 0.0338(18) 0.0028(16) 0.0053(17) 0.0054(17)
C6' 0.050(2) 0.037(2) 0.045(2) -0.0141(18) 0.0038(19) 0.0008(18)
C7' 0.044(2) 0.044(2) 0.061(2) -0.0201(19) 0.011(2) -0.0076(19)
C8' 0.0336(18) 0.0309(18) 0.0352(17) -0.0046(16) 0.0037(15) -0.0004(16)
C9' 0.0357(19) 0.043(2) 0.0294(17) 0.0004(16) 0.0020(16) 0.0031(17)
C10' 0.0303(18) 0.042(2) 0.0372(18) -0.0045(17) 0.0031(16) -0.0023(17)
C11' 0.043(2) 0.061(3) 0.048(2) -0.021(2) 0.0049(18) -0.003(2)
C12' 0.047(2) 0.0300(19) 0.049(2) -0.0076(17) 0.0106(19) -0.0038(17)
C13' 0.043(2) 0.037(2) 0.048(2) 0.0069(18) 0.0097(18) 0.0105(18)
C14' 0.040(2) 0.060(2) 0.0364(18) 0.0026(18) 0.0016(17) 0.008(2)
C15' 0.038(2) 0.037(2) 0.052(2) -0.0021(18) 0.0116(18) -0.0013(17)
C16' 0.041(2) 0.0315(19) 0.0412(19) 0.0015(17) 0.0108(17) 0.0038(16)
C17' 0.0368(19) 0.036(2) 0.049(2) -0.0026(18) 0.0102(18) 0.0013(19)
C18' 0.189(7) 0.099(4) 0.119(4) 0.017(4) 0.087(5) 0.086(4)
C19' 0.129(5) 0.110(4) 0.082(3) 0.020(3) 0.074(3) 0.029(4)
C20' 0.064(3) 0.039(2) 0.072(3) -0.001(2) 0.029(2) -0.009(2)
O1' 0.083(4) 0.275(10) 0.077(4) -0.038(6) 0.035(4) -0.075(6)
C2' 0.041(3) 0.154(6) 0.096(4) -0.054(4) 0.009(3) -0.004(3)
C3' 0.033(4) 0.122(9) 0.064(6) -0.012(6) 0.002(4) 0.001(6)
O1" 0.079(6) 0.175(11) 0.185 -0.106(8) -0.027(7) 0.051(7)
C2" 0.041(3) 0.154(6) 0.096(4) -0.054(4) 0.009(3) -0.004(3)
C3" 0.027(6) 0.068(9) 0.114(12) -0.035(8) 0.029(7) -0.001(6)

loop_
_atom_type_symbol
_atom_type_description
_atom_type_scat_dispersion_real
_atom_type_scat_dispersion_imag
_atom_type_scat_source
C C 0.0033 0.0000 'International Tables Vol C Tables 4.2.6.8 and 6.1.1.4'
H H 0.0000 0.0000 'International Tables Vol C Tables 4.2.6.8 and 6.1.1.4'
O O 0.0106 0.0000 'International Tables Vol C Tables 4.2.6.8 and 6.1.1.4'

loop_
_geom_angle_atom_site_label_1
_geom_angle_atom_site_label_2
_geom_angle_atom_site_label_3
_geom_angle
C17 O2 H2O 112(3)
C2 C1 C10 112.7(3)
C2 C1 H1A 109.0
C10 C1 H1A 109.0
C2 C1 H1B 109.0
C10 C1 H1B 109.0
H1A C1 H1B 107.8
C3 C2 C1 112.0(4)
C3 C2 H2A 109.2
C1 C2 H2A 109.2
C3 C2 H2B 109.2
C1 C2 H2B 109.2
H2A C2 H2B 107.9
O1 C3 C2 119.9(4)
O1 C3 C4 121.0(4)
C2 C3 C4 119.0(4)
C3 C4 C19 108.4(4)
C3 C4 C18 108.4(4)
C19 C4 C18 107.6(3)
C3 C4 C5 108.8(3)
C19 C4 C5 114.2(3)
C18 C4 C5 109.3(3)
C6 C5 C10 111.7(3)
C6 C5 C4 114.1(3)
C10 C5 C4 116.9(3)
C6 C5 H5 104.1
C10 C5 H5 104.1
C4 C5 H5 104.1
C5 C6 C7 110.2(3)
C5 C6 H6A 109.6
C7 C6 H6A 109.6
C5 C6 H6B 109.6
C7 C6 H6B 109.6
H6A C6 H6B 108.1
C6 C7 C8 113.4(3)
C6 C7 H7A 108.9
C8 C7 H7A 108.9
C6 C7 H7B 108.9
C8 C7 H7B 108.9
H7A C7 H7B 107.7
C14 C8 C7 113.9(3)
C14 C8 C9 112.3(3)
C7 C8 C9 109.2(3)
C14 C8 C15 101.8(3)
C7 C8 C15 111.5(3)
C9 C8 C15 107.8(3)
C8 C9 C11 109.7(3)
C8 C9 C10 117.1(2)
C11 C9 C10 114.5(3)
C8 C9 H9 104.7
C11 C9 H9 104.7
C10 C9 H9 104.7
C1 C10 C20 109.2(3)
C1 C10 C5 107.6(3)
C20 C10 C5 113.1(3)
C1 C10 C9 108.1(2)
C20 C10 C9 112.2(3)
C5 C10 C9 106.6(3)
C12 C11 C9 113.6(3)
C12 C11 H11A 108.8
C9 C11 H11A 108.8
C12 C11 H11B 108.8
C9 C11 H11B 108.8
H11A C11 H11B 107.7
C13 C12 C11 121.4(3)
C13 C12 C16 61.3(2)
C11 C12 C16 118.1(3)
C13 C12 H12 115.1
C11 C12 H12 115.1
C16 C12 H12 115.1
C12 C13 C14 116.3(3)
C12 C13 C16 61.0(2)
C14 C13 C16 105.3(3)
C12 C13 H13 119.7
C14 C13 H13 119.7
C16 C13 H13 119.7
C13 C14 C8 103.7(3)
C13 C14 H14A 111.0
C8 C14 H14A 111.0
C13 C14 H14B 111.0
C8 C14 H14B 111.0
H14A C14 H14B 109.0
C16 C15 C8 103.2(2)
C16 C15 H15A 111.1
C8 C15 H15A 111.1
C16 C15 H15B 111.1
C8 C15 H15B 111.1
H15A C15 H15B 109.1
C17 C16 C15 121.9(3)
C17 C16 C12 119.2(3)
C15 C16 C12 114.5(3)
C17 C16 C13 119.0(3)
C15 C16 C13 107.2(3)
C12 C16 C13 57.7(2)
O3 C17 O2 122.1(3)
O3 C17 C16 120.6(3)
O2 C17 C16 117.3(3)
C4 C18 H18A 109.5
C4 C18 H18B 109.5
H18A C18 H18B 109.5
C4 C18 H18C 109.5
H18A C18 H18C 109.5
H18B C18 H18C 109.5
C4 C19 H19A 109.5
C4 C19 H19B 109.5
H19A C19 H19B 109.5
C4 C19 H19C 109.5
H19A C19 H19C 109.5
H19B C19 H19C 109.5
C10 C20 H20A 109.5
C10 C20 H20B 109.5
H20A C20 H20B 109.5
C10 C20 H20C 109.5
H20A C20 H20C 109.5
H20B C20 H20C 109.5
C17' O2' H2'O 116(5)
C2" C1' C2' 1.1(8)
C2" C1' C10' 113.9(7)
C2' C1' C10' 114.8(5)
C2" C1' H1'A 108.6
C2' C1' H1'A 108.6
C10' C1' H1'A 108.6
C2" C1' H1'B 109.5
C2' C1' H1'B 108.6
C10' C1' H1'B 108.6
H1'A C1' H1'B 107.5
C19' C4' C18' 105.4(4)
C19' C4' C3' 95.6(5)
C18' C4' C3' 119.3(6)
C19' C4' C5' 114.7(3)
C18' C4' C5' 109.8(3)
C3' C4' C5' 111.3(4)
C19' C4' C3" 130.7(7)
C18' C4' C3" 89.2(6)
C3' C4' C3" 39.4(5)
C5' C4' C3" 103.1(5)
C6' C5' C10' 112.0(3)
C6' C5' C4' 113.4(3)
C10' C5' C4' 115.1(3)
C6' C5' H5' 105.1
C10' C5' H5' 105.1
C4' C5' H5' 105.1
C5' C6' C7' 111.1(3)
C5' C6' H6'A 109.4
C7' C6' H6'A 109.4
C5' C6' H6'B 109.4
C7' C6' H6'B 109.4
H6'A C6' H6'B 108.0
C6' C7' C8' 112.3(3)
C6' C7' H7'A 109.2
C8' C7' H7'A 109.2
C6' C7' H7'B 109.2
C8' C7' H7'B 109.2
H7'A C7' H7'B 107.9
C9' C8' C7' 109.8(3)
C9' C8' C14' 112.2(3)
C7' C8' C14' 114.7(3)
C9' C8' C15' 107.4(2)
C7' C8' C15' 111.1(3)
C14' C8' C15' 101.3(3)
C8' C9' C11' 109.9(3)
C8' C9' C10' 117.1(2)
C11' C9' C10' 114.3(3)
C8' C9' H9' 104.7
C11' C9' H9' 104.7
C10' C9' H9' 104.7
C1' C10' C20' 108.9(3)
C1' C10' C5' 107.9(3)
C20' C10' C5' 111.7(2)
C1' C10' C9' 107.8(2)
C20' C10' C9' 112.8(3)
C5' C10' C9' 107.5(3)
C12' C11' C9' 113.6(3)
C12' C11' H11C 108.8
C9' C11' H11C 108.8
C12' C11' H11D 108.8
C9' C11' H11D 108.8
H11C C11' H11D 107.7
C13' C12' C11' 121.6(3)
C13' C12' C16' 60.7(2)
C11' C12' C16' 118.9(3)
C13' C12' H12' 115.0
C11' C12' H12' 115.0
C16' C12' H12' 115.0
C12' C13' C14' 116.5(3)
C12' C13' C16' 61.2(2)
C14' C13' C16' 106.6(3)
C12' C13' H13' 119.4
C14' C13' H13' 119.4
C16' C13' H13' 119.4
C13' C14' C8' 103.0(2)
C13' C14' H14C 111.2
C8' C14' H14C 111.2
C13' C14' H14D 111.2
C8' C14' H14D 111.2
H14C C14' H14D 109.1
C16' C15' C8' 104.1(3)
C16' C15' H15C 110.9
C8' C15' H15C 110.9
C16' C15' H15D 110.9
C8' C15' H15D 110.9
H15C C15' H15D 109.0
C17' C16' C15' 121.3(3)
C17' C16' C13' 120.2(3)
C15' C16' C13' 106.7(3)
C17' C16' C12' 120.4(3)
C15' C16' C12' 113.5(3)
C13' C16' C12' 58.0(2)
O3' C17' O2' 121.5(3)
O3' C17' C16' 120.7(3)
O2' C17' C16' 117.9(3)
C4' C18' H18D 109.5
C4' C18' H18E 109.5
H18D C18' H18E 109.5
C4' C18' H18F 109.5
H18D C18' H18F 109.5
H18E C18' H18F 109.5
C4' C19' H19D 109.5
C4' C19' H19E 109.5
H19D C19' H19E 109.5
C4' C19' H19F 109.5
H19D C19' H19F 109.5
H19E C19' H19F 109.5
C4' C19' H19G 109.5
H19D C19' H19G 141.1
H19E C19' H19G 56.3
H19F C19' H19G 56.3
C4' C19' H19H 109.5
H19D C19' H19H 56.3
H19E C19' H19H 141.1
H19F C19' H19H 56.3
H19G C19' H19H 109.5
C4' C19' H19I 109.5
H19D C19' H19I 56.3
H19E C19' H19I 56.3
H19F C19' H19I 141.1
H19G C19' H19I 109.5
H19H C19' H19I 109.5
C10' C20' H20D 109.5
C10' C20' H20E 109.5
H20D C20' H20E 109.5
C10' C20' H20F 109.5
H20D C20' H20F 109.5
H20E C20' H20F 109.5
C3' C2' C1' 116.8(7)
C3' C2' H2'A 108.1
C1' C2' H2'A 108.1
C3' C2' H2'B 108.1
C1' C2' H2'B 108.1
H2'A C2' H2'B 107.3
O1' C3' C2' 118.1(9)
O1' C3' C4' 123.2(7)
C2' C3' C4' 118.4(9)
C3" C2" C1' 113.5(8)
C3" C2" H2"A 108.9
C1' C2" H2"A 108.9
C3" C2" H2"B 108.9
C1' C2" H2"B 108.9
H2"A C2" H2"B 107.7
O1" C3" C2" 121.5(12)
O1" C3" C4' 121.4(10)
C2" C3" C4' 113.9(12)

loop_
_geom_bond_atom_site_label_1
_geom_bond_atom_site_label_2
_geom_bond_distance
O1 C3 1.217(5)
O2 C17 1.279(4)
O2 H2O 0.829(10)
O3 C17 1.254(4)
C1 C2 1.530(5)
C1 C10 1.535(4)
C1 H1A 0.9700
C1 H1B 0.9700
C2 C3 1.494(6)
C2 H2A 0.9700
C2 H2B 0.9700
C3 C4 1.503(6)
C4 C19 1.530(5)
C4 C18 1.533(5)
C4 C5 1.566(4)
C5 C6 1.513(4)
C5 C10 1.554(4)
C5 H5 0.9800
C6 C7 1.520(5)
C6 H6A 0.9700
C6 H6B 0.9700
C7 C8 1.529(4)
C7 H7A 0.9700
C7 H7B 0.9700
C8 C14 1.518(5)
C8 C9 1.539(4)
C8 C15 1.543(4)
C9 C11 1.549(4)
C9 C10 1.560(4)
C9 H9 0.9800
C10 C20 1.540(4)
C11 C12 1.514(5)
C11 H11A 0.9700
C11 H11B 0.9700
C12 C13 1.470(5)
C12 C16 1.520(4)
C12 H12 0.9800
C13 C14 1.516(5)
C13 C16 1.525(4)
C13 H13 0.9800
C14 H14A 0.9700
C14 H14B 0.9700
C15 C16 1.511(4)
C15 H15A 0.9700
C15 H15B 0.9700
C16 C17 1.460(4)
C18 H18A 0.9600
C18 H18B 0.9600
C18 H18C 0.9600
C19 H19A 0.9600
C19 H19B 0.9600
C19 H19C 0.9600
C20 H20A 0.9600
C20 H20B 0.9600
C20 H20C 0.9600
O2' C17' 1.282(4)
O2' H2'O 0.823(10)
O3' C17' 1.245(4)
C1' C2" 1.519(3)
C1' C2' 1.519(3)
C1' C10' 1.524(4)
C1' H1'A 0.9700
C1' H1'B 0.9700
C4' C19' 1.517(5)
C4' C18' 1.519(5)
C4' C3' 1.552(11)
C4' C5' 1.565(5)
C4' C3" 1.592(15)
C5' C6' 1.522(5)
C5' C10' 1.553(4)
C5' H5' 0.9800
C6' C7' 1.525(4)
C6' H6'A 0.9700
C6' H6'B 0.9700
C7' C8' 1.533(4)
C7' H7'A 0.9700
C7' H7'B 0.9700
C8' C9' 1.532(4)
C8' C14' 1.538(4)
C8' C15' 1.545(4)
C9' C11' 1.550(4)
C9' C10' 1.556(4)
C9' H9' 0.9800
C10' C20' 1.541(5)
C11' C12' 1.504(5)
C11' H11C 0.9700
C11' H11D 0.9700
C12' C13' 1.473(4)
C12' C16' 1.522(4)
C12' H12' 0.9800
C13' C14' 1.514(4)
C13' C16' 1.515(4)
C13' H13' 0.9800
C14' H14C 0.9700
C14' H14D 0.9700
C15' C16' 1.507(4)
C15' H15C 0.9700
C15' H15D 0.9700
C16' C17' 1.453(4)
C18' H18D 0.9600
C18' H18E 0.9600
C18' H18F 0.9600
C19' H19D 0.9600
C19' H19E 0.9600
C19' H19F 0.9600
C19' H19G 0.9600
C19' H19H 0.9600
C19' H19I 0.9600
C20' H20D 0.9600
C20' H20E 0.9600
C20' H20F 0.9600
O1' C3' 1.217(10)
C2' C3' 1.472(3)
C2' H2'A 0.9700
C2' H2'B 0.9700
O1" C3" 1.176(13)
C2" C3" 1.471(3)
C2" H2"A 0.9700
C2" H2"B 0.9700

loop_
_geom_hbond_atom_site_label_D
_geom_hbond_atom_site_label_H
_geom_hbond_atom_site_label_A
_geom_hbond_distance_DH
_geom_hbond_distance_HA
_geom_hbond_distance_DA
_geom_hbond_angle_DHA
_geom_hbond_site_symmetry_A
O2 H2O O3' 0.829(10) 1.833(12) 2.659(4) 174(4) 4_356
O2' H2'O O3 0.823(10) 1.782(11) 2.604(4) 178(7) 4_656

loop_
_geom_torsion_atom_site_label_1
_geom_torsion_atom_site_label_2
_geom_torsion_atom_site_label_3
_geom_torsion_atom_site_label_4
_geom_torsion
C10 C1 C2 C3 54.1(6)
C1 C2 C3 O1 135.0(5)
C1 C2 C3 C4 -48.9(6)
O1 C3 C4 C19 94.9(6)
C2 C3 C4 C19 -81.1(5)
O1 C3 C4 C18 -21.6(7)
C2 C3 C4 C18 162.3(4)
O1 C3 C4 C5 -140.4(5)
C2 C3 C4 C5 43.6(6)
C3 C4 C5 C6 -179.5(4)
C19 C4 C5 C6 -58.3(5)
C18 C4 C5 C6 62.3(4)
C3 C4 C5 C10 -46.6(5)
C19 C4 C5 C10 74.6(4)
C18 C4 C5 C10 -164.8(3)
C10 C5 C6 C7 61.7(4)
C4 C5 C6 C7 -163.0(3)
C5 C6 C7 C8 -58.2(4)
C6 C7 C8 C14 -76.0(4)
C6 C7 C8 C9 50.5(4)
C6 C7 C8 C15 169.5(3)
C14 C8 C9 C11 -54.7(4)
C7 C8 C9 C11 177.9(3)
C15 C8 C9 C11 56.6(3)
C14 C8 C9 C10 77.9(3)
C7 C8 C9 C10 -49.5(4)
C15 C8 C9 C10 -170.8(3)
C2 C1 C10 C20 67.5(4)
C2 C1 C10 C5 -55.6(4)
C2 C1 C10 C9 -170.3(4)
C6 C5 C10 C1 -172.5(3)
C4 C5 C10 C1 53.6(4)
C6 C5 C10 C20 66.9(4)
C4 C5 C10 C20 -67.0(4)
C6 C5 C10 C9 -56.7(4)
C4 C5 C10 C9 169.3(3)
C8 C9 C10 C1 167.6(3)
C11 C9 C10 C1 -61.9(4)
C8 C9 C10 C20 -72.0(4)
C11 C9 C10 C20 58.5(4)
C8 C9 C10 C5 52.3(4)
C11 C9 C10 C5 -177.3(3)
C8 C9 C11 C12 1.6(4)
C10 C9 C11 C12 -132.4(3)
C9 C11 C12 C13 32.6(5)
C9 C11 C12 C16 -39.3(5)
C11 C12 C13 C14 -13.7(5)
C16 C12 C13 C14 93.5(3)
C11 C12 C13 C16 -107.2(4)
C12 C13 C14 C8 -36.0(4)
C16 C13 C14 C8 28.7(3)
C7 C8 C14 C13 -162.6(3)
C9 C8 C14 C13 72.5(3)
C15 C8 C14 C13 -42.5(3)
C14 C8 C15 C16 39.9(3)
C7 C8 C15 C16 161.8(3)
C9 C8 C15 C16 -78.4(3)
C8 C15 C16 C17 -164.8(3)
C8 C15 C16 C12 39.2(4)
C8 C15 C16 C13 -22.6(3)
C13 C12 C16 C17 107.7(3)
C11 C12 C16 C17 -140.0(3)
C13 C12 C16 C15 -95.6(3)
C11 C12 C16 C15 16.8(4)
C11 C12 C16 C13 112.4(4)
C12 C13 C16 C17 -108.0(3)
C14 C13 C16 C17 140.0(3)
C12 C13 C16 C15 108.5(3)
C14 C13 C16 C15 -3.5(4)
C14 C13 C16 C12 -112.0(3)
C15 C16 C17 O3 171.2(3)
C12 C16 C17 O3 -33.9(5)
C13 C16 C17 O3 33.1(5)
C15 C16 C17 O2 -7.4(5)
C12 C16 C17 O2 147.5(3)
C13 C16 C17 O2 -145.5(3)
C19' C4' C5' C6' -42.6(5)
C18' C4' C5' C6' 76.0(5)
C3' C4' C5' C6' -149.7(6)
C3" C4' C5' C6' 169.9(7)
C19' C4' C5' C10' 88.3(4)
C18' C4' C5' C10' -153.2(4)
C3' C4' C5' C10' -18.8(6)
C3" C4' C5' C10' -59.3(7)
C10' C5' C6' C7' 59.8(4)
C4' C5' C6' C7' -167.9(3)
C5' C6' C7' C8' -57.9(4)
C6' C7' C8' C9' 51.5(4)
C6' C7' C8' C14' -75.8(4)
C6' C7' C8' C15' 170.1(3)
C7' C8' C9' C11' 177.0(3)
C14' C8' C9' C11' -54.3(3)
C15' C8' C9' C11' 56.1(4)
C7' C8' C9' C10' -50.3(4)
C14' C8' C9' C10' 78.4(4)
C15' C8' C9' C10' -171.2(3)
C2" C1' C10' C20' 71.0(9)
C2' C1' C10' C20' 70.5(9)
C2" C1' C10' C5' -50.4(9)
C2' C1' C10' C5' -51.0(9)
C2" C1' C10' C9' -166.2(9)
C2' C1' C10' C9' -166.8(8)
C6' C5' C10' C1' -170.1(3)
C4' C5' C10' C1' 58.4(4)
C6' C5' C10' C20' 70.2(4)
C4' C5' C10' C20' -61.3(4)
C6' C5' C10' C9' -54.1(3)
C4' C5' C10' C9' 174.4(3)
C8' C9' C10' C1' 167.2(3)
C11' C9' C10' C1' -62.1(4)
C8' C9' C10' C20' -72.5(4)
C11' C9' C10' C20' 58.2(4)
C8' C9' C10' C5' 51.1(4)
C11' C9' C10' C5' -178.2(3)
C8' C9' C11' C12' 1.1(4)
C10' C9' C11' C12' -133.0(3)
C9' C11' C12' C13' 32.6(5)
C9' C11' C12' C16' -39.0(4)
C11' C12' C13' C14' -12.5(5)
C16' C12' C13' C14' 95.2(3)
C11' C12' C13' C16' -107.8(4)
C12' C13' C14' C8' -37.1(4)
C16' C13' C14' C8' 28.6(4)
C9' C8' C14' C13' 72.8(3)
C7' C8' C14' C13' -161.1(3)
C15' C8' C14' C13' -41.5(3)
C9' C8' C15' C16' -78.4(3)
C7' C8' C15' C16' 161.6(3)
C14' C8' C15' C16' 39.4(3)
C8' C15' C16' C17' -165.1(3)
C8' C15' C16' C13' -22.3(4)
C8' C15' C16' C12' 39.5(4)
C12' C13' C16' C17' -109.1(3)
C14' C13' C16' C17' 139.4(3)
C12' C13' C16' C15' 107.6(3)
C14' C13' C16' C15' -3.9(4)
C14' C13' C16' C12' -111.5(3)
C13' C12' C16' C17' 108.7(4)
C11' C12' C16' C17' -139.2(3)
C13' C12' C16' C15' -95.6(3)
C11' C12' C16' C15' 16.5(4)
C11' C12' C16' C13' 112.1(3)
C15' C16' C17' O3' -10.6(5)
C13' C16' C17' O3' -148.5(3)
C12' C16' C17' O3' 143.1(3)
C15' C16' C17' O2' 168.9(3)
C13' C16' C17' O2' 30.9(5)
C12' C16' C17' O2' -37.4(5)
C2" C1' C2' C3' -23(89)
C10' C1' C2' C3' 5.1(18)
C1' C2' C3' O1' -147.9(11)
C1' C2' C3' C4' 38(2)
C19' C4' C3' O1' 37.1(12)
C18' C4' C3' O1' -74.0(13)
C5' C4' C3' O1' 156.4(10)
C3" C4' C3' O1' -118.8(16)
C19' C4' C3' C2' -149.1(11)
C18' C4' C3' C2' 99.7(12)
C5' C4' C3' C2' -29.9(13)
C3" C4' C3' C2' 54.9(12)
C2' C1' C2" C3" -156(92)
C10' C1' C2" C3" 51.5(19)
C1' C2" C3" O1" 144.6(17)
C1' C2" C3" C4' -55(2)
C19' C4' C3" O1" 76.7(18)
C18' C4' C3" O1" -33.1(16)
C3' C4' C3" O1" 109(2)
C5' C4' C3" O1" -143.3(15)
C19' C4' C3" C2" -83.5(12)
C18' C4' C3" C2" 166.7(11)
C3' C4' C3" C2" -51.2(11)
C5' C4' C3" C2" 56.5(12)
